data_1539748
loop_
_publ_author_name
'Deiseroth, H.J.'
'Binder, H.'
'Sommer, O.'
'Wolfer, K.'
'Frei, B.'

_publ_section_title
;
 Cs B3 H8: Kristallstruktur und Optimierung der Synthese
;
_journal_name_full 'Zeitschrift fuer Anorganische und Allgemeine Chemie'
_journal_page_first 21
_journal_page_last 28
_journal_volume 571
_journal_year 1989
_chemical_formula_sum 'B3 Cs H8'
_chemical_name_systematic 'Cs (B3 H8)'
_space_group_IT_number 40
_symmetry_space_group_name_Hall 'A 2 -2a'
_symmetry_space_group_name_H-M 'A m a 2'
_cell_angle_alpha 90
_cell_angle_beta 90
_cell_angle_gamma 90
_cell_formula_units_Z 4
_cell_length_a 8.8723
_cell_length_b 8.6692
_cell_length_c 7.4299
_cell_volume 571.476
_citation_journal_id_ASTM ZAACAB
_cod_data_source_file Deiseroth_ZAACAB_1989_1181.cif
_cod_data_source_block H8B3Cs1
_cod_original_cell_volume 571.4763
_cod_original_formula_sum 'H8 B3 Cs1'
_cod_database_code 1539748

loop_
_symmetry_equiv_pos_as_xyz
x,y,z
-x,-y,z
-x+1/2,y,z
x+1/2,-y,z
x,y+1/2,z+1/2
-x,-y+1/2,z+1/2
-x+1/2,y+1/2,z+1/2
x+1/2,-y+1/2,z+1/2

loop_
_atom_site_label
_atom_site_type_symbol
_atom_site_fract_x
_atom_site_fract_y
_atom_site_fract_z
_atom_site_occupancy
_atom_site_U_iso_or_equiv
H5 H-1 0.116 0.341 0.003 1 0.0
B1 B+2 0.3533 0.226 0.984 1 0.0
H2 H-1 0.112 0.171 0.862 1 0.0
H1 H-1 0.114 0.168 0.135 1 0.0
Cs1 Cs+1 0.25 0.82249 0 1 0.0
H3 H-1 0.25 0.475 0.868 1 0.0
H4 H-1 0.25 0.475 0.131 1 0.0
B2 B+2 0.25 0.401 0.008 1 0.0
